data_2200490
loop_
_publ_author_name
'Srinivasan, N.'
'Sridhar, B.'
'Rajaram, R. K.'

_publ_section_title
;
 Bis(<small>L</small>-histidinium sulfate) trihydrate
;
_journal_issue 7
_journal_name_full 'Acta Crystallographica Section E'
_journal_page_first o607
_journal_page_last o609
_journal_paper_doi 10.1107/S1600536801009758
_journal_volume 57
_journal_year 2001
_chemical_formula_iupac '2C6 H11 N3 O2 2+, 2S1 O4 2-, 3H2 O'
_chemical_formula_moiety '2C6 H11 N3 O2 2+, 2S1 O4 2-, 3H2 O'
_chemical_formula_sum 'C6 H14 N3 O7.5 S'
_chemical_formula_weight 280.26
_chemical_name_common 'Bis(L-histidinium sulfate) trihydrate'
_chemical_name_systematic
;
Bis(L-histidinium sulfate) trihydrate
;
_space_group_IT_number 1
_symmetry_cell_setting triclinic
_symmetry_space_group_name_Hall 'P 1'
_symmetry_space_group_name_H-M 'P 1'
_audit_creation_method SHELXL-97
_cell_angle_alpha 102.576(13)
_cell_angle_beta 107.704(15)
_cell_angle_gamma 119.667(11)
_cell_formula_units_Z 2
_cell_length_a 8.3400(13)
_cell_length_b 8.9291(11)
_cell_length_c 10.724(2)
_cell_measurement_reflns_used 25
_cell_measurement_temperature 293(2)
_cell_measurement_theta_max 23.79
_cell_measurement_theta_min 15.2
_cell_volume 592.0(2)
_computing_cell_refinement 'CAD-4 Software'
_computing_data_collection 'CAD-4 Software (Enraf-Nonius, 1989)'
_computing_data_reduction 'CAD-4 Software'
_computing_molecular_graphics 'PLATON (Spek, 1999)'
_computing_publication_material SHELXL97
_computing_structure_refinement 'SHELXL97 (Sheldrick, 1997)'
_computing_structure_solution 'SHELXS97 (Sheldrick, 1997)'
_diffrn_ambient_temperature 293(2)
_diffrn_measured_fraction_theta_full .999
_diffrn_measured_fraction_theta_max .999
_diffrn_measurement_device_type 'Enraf-Nonius sealed-tube'
_diffrn_measurement_method \w-2\q
_diffrn_radiation_monochromator graphite
_diffrn_radiation_source 'fine-focus sealed tube'
_diffrn_radiation_type CuK\a
_diffrn_radiation_wavelength 1.5418
_diffrn_reflns_av_sigmaI/netI .0094
_diffrn_reflns_limit_h_max 10
_diffrn_reflns_limit_h_min 0
_diffrn_reflns_limit_k_max 9
_diffrn_reflns_limit_k_min -10
_diffrn_reflns_limit_l_max 12
_diffrn_reflns_limit_l_min -12
_diffrn_reflns_number 2303
_diffrn_reflns_theta_full 67.95
_diffrn_reflns_theta_max 67.95
_diffrn_reflns_theta_min 4.83
_diffrn_standards_decay_% none
_diffrn_standards_interval_count 3
_diffrn_standards_interval_time 60
_diffrn_standards_number 25
_exptl_absorpt_coefficient_mu 2.810
_exptl_absorpt_correction_T_max .656
_exptl_absorpt_correction_T_min .418
_exptl_absorpt_correction_type '\y scan'
_exptl_absorpt_process_details '(North et al., 1968)'
_exptl_crystal_colour colorless
_exptl_crystal_density_diffrn 1.572
_exptl_crystal_density_meas 1.568
_exptl_crystal_density_method 'flotation method'
_exptl_crystal_description Needles
_exptl_crystal_F_000 294
_exptl_crystal_size_max .5
_exptl_crystal_size_mid .3
_exptl_crystal_size_min .15
_refine_diff_density_max .791
_refine_diff_density_min -.480
_refine_ls_abs_structure_details 'Flack (1983)'
_refine_ls_abs_structure_Flack .03(3)
_refine_ls_extinction_coef .042(4)
_refine_ls_extinction_method SHELXL97
_refine_ls_goodness_of_fit_ref 1.054
_refine_ls_hydrogen_treatment mixed
_refine_ls_matrix_type full
_refine_ls_number_parameters 346
_refine_ls_number_reflns 2303
_refine_ls_number_restraints 4
_refine_ls_restrained_S_all 1.054
_refine_ls_R_factor_all .0524
_refine_ls_R_factor_gt .0519
_refine_ls_shift/su_max .014
_refine_ls_shift/su_mean .001
_refine_ls_structure_factor_coef Fsqd
_refine_ls_weighting_details 'calc w = 1/[\s^2^(Fo^2^)+(0.1061P)^2^+0.4470P] where P = (Fo^2^+2Fc^2^)/3'
_refine_ls_weighting_scheme calc
_refine_ls_wR_factor_ref .1475
_reflns_number_gt 2280
_reflns_number_total 2303
_reflns_threshold_expression I>2\s(I)
_cod_data_source_file na6086.cif
_cod_data_source_block I
_cod_depositor_comments
;
The following automatic conversions were performed:
'_symmetry_cell_setting' value 'Triclinic' changed to 'triclinic'
according to '/home/saulius/struct/CIF-dictionaries/cif_core.dic'
dictionary named 'cif_core.dic' version 2.4.1 from 2010-06-29.

Automatic conversion script
Id: cif_fix_enum 1527 2010-12-29 10:47:43Z saulius 

The following automatic conversions were performed:

'_symmetry_cell_setting' value 'Triclinic' changed to 'triclinic'
according to /home/saulius/struct/CIF-dictionaries/cif_core.dic
dictionary named 'cif_core.dic' version 2.4.1 from 2010-06-29.

Automatic conversion script
Id: cif_fix_values 1715 2011-07-08 13:25:40Z adriana 
;
_cod_original_cell_volume 592.03(16)
_cod_original_formula_sum 'C6 H14 N3 O7.50 S'
_cod_database_code 2200490
_cod_database_fobs_code 2200490

loop_
_symmetry_equiv_pos_as_xyz
'x, y, z'

loop_
_atom_site_label
_atom_site_fract_x
_atom_site_fract_y
_atom_site_fract_z
_atom_site_U_iso_or_equiv
_atom_site_adp_type
_atom_site_calc_flag
_atom_site_refinement_flags
_atom_site_occupancy
_atom_site_disorder_assembly
_atom_site_disorder_group
_atom_site_type_symbol
S1 .03763(15) .60380(13) .40015(11) .0331(3) Uani d . 1 . . S
O1 .0732(9) .7682(8) .3749(7) .0662(16) Uani d . 1 . . O
O2 -.0783(7) .5676(6) .4815(5) .0468(10) Uani d . 1 . . O
O3 .2439(8) .6471(9) .4826(7) .0680(15) Uani d . 1 . . O
O4 -.0875(10) .4308(8) .2637(6) .0705(15) Uani d . 1 . . O
S2 .40467(19) .69101(18) .03876(15) .0453(4) Uani d . 1 . . S
O5 .4892(16) .7160(10) -.0605(8) .111(3) Uani d . 1 . . O
O6 .3650(10) .5184(8) .0550(7) .0674(15) Uani d . 1 . . O
O7 .5773(14) .8652(10) .1742(8) .103(3) Uani d . 1 . . O
O8 .2146(17) .674(2) -.027(2) .148(9) Uani d P .74(2) . . O
O8' .269(3) .723(2) .1008(18) .053(6) Uani d P .29(2) . . O
O1A .4086(7) .3484(6) .3882(4) .0490(10) Uani d . 1 . . O
O1B .4502(10) .3011(8) .5873(5) .0653(15) Uani d . 1 . . O
H1B .4379 .3866 .6128 .098 Uiso calc R 1 . . H
C11 .4482(9) .2748(8) .4639(6) .0393(12) Uani d . 1 . . C
C12 .4990(9) .1391(7) .4179(6) .0330(11) Uani d . 1 . . C
H12 .3761 .0081 .3857 .040 Uiso calc R 1 . . H
N11 .5364(8) .1485(6) .2909(5) .0394(10) Uani d . 1 . . N
H11A .5661 .0681 .2633 .059 Uiso calc R 1 . . H
H11B .6442 .2679 .3170 .059 Uiso calc R 1 . . H
H11C .4210 .1149 .2169 .059 Uiso calc R 1 . . H
C13 .6873(11) .1832(9) .5451(6) .0487(15) Uani d . 1 . . C
H13A .8101 .3118 .5759 .058 Uiso calc R 1 . . H
H13B .6590 .1837 .6264 .058 Uiso calc R 1 . . H
C14 .7404(9) .0479(8) .5140(7) .0405(13) Uani d . 1 . . C
N12 .6058(8) -.1443(7) .4802(6) .0421(11) Uani d . 1 . . N
H12A .4835 -.2014 .4748 .051 Uiso calc R 1 . . H
C15 .6976(11) -.2250(9) .4576(9) .0541(17) Uani d . 1 . . C
H15 .6392 -.3543 .4302 .065 Uiso calc R 1 . . H
N13 .8798(12) -.0955(10) .4799(10) .073(2) Uani d . 1 . . N
H13 .9685 -.1151 .4728 .087 Uiso calc R 1 . . H
C16 .9155(12) .0787(11) .5164(11) .066(2) Uani d . 1 . . C
H16 1.0369 .1949 .5385 .079 Uiso calc R 1 . . H
O2A 1.2077(7) .1007(7) 1.0362(5) .0535(11) Uani d . 1 . . O
O2B .8902(8) -.1261(8) .8411(5) .0694(15) Uani d . 1 . . O
H2B .9554 -.1575 .8136 .104 Uiso calc R 1 . . H
C21 1.0216(9) .0283(8) .9656(6) .0365(12) Uani d . 1 . . C
C22 .9210(8) .1188(8) 1.0076(6) .0339(11) Uani d . 1 . . C
H22 .8134 .0320 1.0281 .041 Uiso calc R 1 . . H
N21 1.0880(7) .3008(6) 1.1423(4) .0359(9) Uani d . 1 . . N
H21A 1.0329 .3567 1.1697 .054 Uiso calc R 1 . . H
H21B 1.1886 .3790 1.1255 .054 Uiso calc R 1 . . H
H21C 1.1430 .2763 1.2129 .054 Uiso calc R 1 . . H
C23 .8163(10) .1520(9) .8836(6) .0404(12) Uani d . 1 . . C
H23A .9186 .2224 .8541 .048 Uiso calc R 1 . . H
H23B .7009 .0280 .8004 .048 Uiso calc R 1 . . H
C24 .7332(9) .2588(8) .9200(6) .0359(11) Uani d . 1 . . C
N22 .8443(9) .4537(8) .9632(7) .0478(12) Uani d . 1 . . N
H22A .9671 .5270 .9716 .057 Uiso calc R 1 . . H
C25 .7365(12) .5110(10) .9894(9) .0557(17) Uani d . 1 . . C
H25 .7802 .6369 1.0203 .067 Uiso calc R 1 . . H
N23 .5561(9) .3623(8) .9650(7) .0523(13) Uani d . 1 . . N
H23 .4585 .3650 .9742 .063 Uiso calc R 1 . . H
C26 .5496(10) .2023(10) .9223(8) .0492(14) Uani d . 1 . . C
H26 .4403 .0781 .8992 .059 Uiso calc R 1 . . H
OW1 .3466(10) .5063(7) .6637(6) .0544(12) Uani d . 1 . . O
HW1 .361(13) .526(12) .752(10) .06(2) Uiso d . 1 . . H
HW2 .287(11) .529(10) .626(8) .034(19) Uiso d . 1 . . H
OW2 .0771(12) .7555(12) .7679(7) .083(2) Uani d . 1 . . O
HW3 .077(11) .716(9) .710(8) .033(17) Uiso d . 1 . . H
HW4 .109(17) .707(14) .819(12) .08(3) Uiso d . 1 . . H
OW3 .9820(10) .9524(10) .2202(8) .092(2) Uani d . 1 . . O
HW5 1.0135 .8875 .2747 .050 Uiso d . 1 . . H
HW6 .8465 .9231 .2054 .050 Uiso d . 1 . . H

loop_
_atom_site_aniso_label
_atom_site_aniso_U_11
_atom_site_aniso_U_22
_atom_site_aniso_U_33
_atom_site_aniso_U_12
_atom_site_aniso_U_13
_atom_site_aniso_U_23
S1 .0424(6) .0385(6) .0397(6) .0314(5) .0270(5) .0220(5)
O1 .076(3) .073(3) .122(5) .063(3) .070(4) .075(3)
O2 .042(2) .059(3) .048(2) .0303(19) .0312(18) .0238(19)
O3 .048(3) .088(3) .100(4) .047(3) .041(3) .068(3)
O4 .090(4) .071(3) .057(3) .056(3) .042(3) .009(2)
S2 .0461(8) .0567(8) .0614(9) .0393(7) .0330(7) .0384(7)
O5 .154(7) .065(4) .075(4) .034(4) .072(4) .029(3)
O6 .086(4) .065(3) .106(4) .058(3) .072(3) .056(3)
O7 .146(7) .079(4) .072(4) .081(5) .033(4) .014(3)
O8 .075(7) .216(14) .28(2) .109(9) .116(11) .217(17)
O8' .084(12) .049(9) .049(10) .047(8) .047(8) .022(7)
O1A .070(3) .054(2) .0387(18) .051(2) .0190(18) .0196(17)
O1B .121(4) .093(4) .051(2) .096(4) .052(3) .042(2)
C11 .036(3) .041(3) .037(3) .027(2) .009(2) .014(2)
C12 .041(3) .031(2) .036(2) .027(2) .018(2) .016(2)
N11 .048(3) .038(2) .045(2) .031(2) .027(2) .0205(18)
C13 .063(4) .046(3) .039(3) .044(3) .011(3) .011(2)
C14 .036(3) .033(2) .052(3) .024(2) .014(2) .018(2)
N12 .042(3) .042(2) .054(3) .030(2) .024(2) .027(2)
C15 .059(4) .040(3) .082(5) .040(3) .033(4) .030(3)
N13 .074(4) .064(4) .123(6) .058(4) .059(4) .049(4)
C16 .047(4) .047(3) .110(6) .029(3) .040(4) .041(4)
O2A .048(2) .063(3) .052(2) .042(2) .0201(19) .015(2)
O2B .056(3) .063(3) .058(3) .041(2) .013(2) -.010(2)
C21 .048(3) .038(3) .040(3) .035(3) .025(2) .017(2)
C22 .037(2) .041(3) .034(2) .028(2) .019(2) .017(2)
N21 .047(2) .045(2) .0267(19) .035(2) .0177(18) .0152(17)
C23 .049(3) .058(3) .030(2) .042(3) .019(2) .019(2)
C24 .039(3) .046(3) .034(3) .032(2) .018(2) .019(2)
N22 .046(3) .048(3) .067(3) .034(2) .032(3) .033(3)
C25 .061(4) .055(4) .075(5) .042(3) .039(4) .038(3)
N23 .048(3) .065(3) .074(4) .045(3) .040(3) .034(3)
C26 .039(3) .051(3) .061(4) .030(3) .025(3) .022(3)
OW1 .082(4) .058(3) .047(3) .056(3) .031(2) .024(2)
OW2 .116(5) .127(6) .039(3) .104(5) .033(3) .018(3)
OW3 .076(4) .102(5) .100(4) .048(4) .039(4) .068(4)

loop_
_atom_type_symbol
_atom_type_description
_atom_type_scat_dispersion_real
_atom_type_scat_dispersion_imag
_atom_type_scat_source
C C .0181 .0091 'International Tables Vol C Tables 4.2.6.8 and 6.1.1.4'
H H .0000 .0000 'International Tables Vol C Tables 4.2.6.8 and 6.1.1.4'
N N .0311 .0180 'International Tables Vol C Tables 4.2.6.8 and 6.1.1.4'
S S .3331 .5567 'International Tables Vol C Tables 4.2.6.8 and 6.1.1.4'
O O .0492 .0322 'International Tables Vol C Tables 4.2.6.8 and 6.1.1.4'

loop_
_geom_angle_atom_site_label_1
_geom_angle_atom_site_label_2
_geom_angle_atom_site_label_3
_geom_angle
O1 S1 O4 111.5(4)
O1 S1 O2 109.4(3)
O4 S1 O2 107.5(3)
O1 S1 O3 108.2(3)
O4 S1 O3 109.3(4)
O2 S1 O3 110.9(3)
O8 S2 O5 105.1(8)
O8 S2 O7 116.0(10)
O5 S2 O7 102.1(5)
O8 S2 O6 112.6(5)
O5 S2 O6 109.2(4)
O7 S2 O6 111.0(4)
O8 S2 O8' 46.4(9)
O5 S2 O8' 145.9(8)
O7 S2 O8' 81.4(7)
O6 S2 O8' 100.7(7)
O8 O8' S2 60.4(8)
O8' O8 S2 73.2(10)
C11 O1B H1B 109.5
O1A C11 O1B 125.2(5)
O1A C11 C12 121.6(5)
O1B C11 C12 113.2(5)
N11 C12 C11 109.3(4)
N11 C12 C13 111.7(5)
C11 C12 C13 111.4(4)
N11 C12 H12 108.1
C11 C12 H12 108.1
C13 C12 H12 108.1
C12 N11 H11A 109.5
C12 N11 H11B 109.5
H11A N11 H11B 109.5
C12 N11 H11C 109.5
H11A N11 H11C 109.5
H11B N11 H11C 109.5
C14 C13 C12 115.6(5)
C14 C13 H13A 108.4
C12 C13 H13A 108.4
C14 C13 H13B 108.4
C12 C13 H13B 108.4
H13A C13 H13B 107.4
C16 C14 N12 106.6(6)
C16 C14 C13 130.5(6)
N12 C14 C13 122.9(6)
C15 N12 C14 108.1(5)
C15 N12 H12A 125.9
C14 N12 H12A 125.9
N13 C15 N12 108.4(5)
N13 C15 H15 125.8
N12 C15 H15 125.8
C15 N13 C16 110.9(6)
C15 N13 H13 124.5
C16 N13 H13 124.5
C14 C16 N13 105.9(6)
C14 C16 H16 127.0
N13 C16 H16 127.0
C21 O2B H2B 109.5
O2A C21 O2B 124.4(5)
O2A C21 C22 123.1(5)
O2B C21 C22 112.4(5)
N21 C22 C21 107.6(4)
N21 C22 C23 111.6(4)
C21 C22 C23 111.0(4)
N21 C22 H22 108.9
C21 C22 H22 108.9
C23 C22 H22 108.9
C22 N21 H21A 109.5
C22 N21 H21B 109.5
H21A N21 H21B 109.5
C22 N21 H21C 109.5
H21A N21 H21C 109.5
H21B N21 H21C 109.5
C24 C23 C22 114.9(4)
C24 C23 H23A 108.5
C22 C23 H23A 108.5
C24 C23 H23B 108.5
C22 C23 H23B 108.5
H23A C23 H23B 107.5
C26 C24 N22 105.0(5)
C26 C24 C23 132.4(6)
N22 C24 C23 122.6(5)
C25 N22 C24 110.1(5)
C25 N22 H22A 124.9
C24 N22 H22A 124.9
N22 C25 N23 109.0(6)
N22 C25 H25 125.5
N23 C25 H25 125.5
C25 N23 C26 108.5(6)
C25 N23 H23 125.8
C26 N23 H23 125.8
C24 C26 N23 107.4(6)
C24 C26 H26 126.3
N23 C26 H26 126.3
HW1 OW1 HW2 114(8)
HW3 OW2 HW4 102(9)
HW5 OW3 HW6 108.4(6)

loop_
_geom_bond_atom_site_label_1
_geom_bond_atom_site_label_2
_geom_bond_site_symmetry_2
_geom_bond_distance
_geom_bond_publ_flag
S1 O1 . 1.451(4) ?
S1 O4 . 1.452(5) ?
S1 O2 . 1.458(4) ?
S1 O3 . 1.469(5) ?
S2 O8 . 1.436(9) ?
S2 O5 . 1.443(7) ?
S2 O7 . 1.459(7) ?
S2 O6 . 1.471(5) ?
S2 O8' . 1.581(15) ?
O8' O8 . 1.20(2) ?
O1A C11 . 1.218(7) yes
O1B C11 . 1.286(8) yes
O1B H1B . .8200 ?
C11 C12 . 1.505(8) ?
C12 N11 . 1.497(7) ?
C12 C13 . 1.527(8) ?
C12 H12 . .9800 ?
N11 H11A . .8900 ?
N11 H11B . .8900 ?
N11 H11C . .8900 ?
C13 C14 . 1.487(8) ?
C13 H13A . .9700 ?
C13 H13B . .9700 ?
C14 C16 . 1.336(10) ?
C14 N12 . 1.382(8) ?
N12 C15 . 1.322(9) ?
N12 H12A . .8600 ?
C15 N13 . 1.274(10) ?
C15 H15 . .9300 ?
N13 C16 . 1.366(10) ?
N13 H13 . .8600 ?
C16 H16 . .9300 ?
O2A C21 . 1.217(7) yes
O2B C21 . 1.303(7) yes
O2B H2B . .8200 ?
C21 C22 . 1.517(7) ?
C22 N21 . 1.477(7) ?
C22 C23 . 1.530(8) ?
C22 H22 . .9800 ?
N21 H21A . .8900 ?
N21 H21B . .8900 ?
N21 H21C . .8900 ?
C23 C24 . 1.484(8) ?
C23 H23A . .9700 ?
C23 H23B . .9700 ?
C24 C26 . 1.364(9) ?
C24 N22 . 1.376(8) ?
N22 C25 . 1.302(10) ?
N22 H22A . .8600 ?
C25 N23 . 1.314(10) ?
C25 H25 . .9300 ?
N23 C26 . 1.370(9) ?
N23 H23 . .8600 ?
C26 H26 . .9300 ?
OW1 HW1 . .88(9) ?
OW1 HW2 . .68(8) ?
OW2 HW3 . .65(8) ?
OW2 HW4 . .82(12) ?
OW3 HW5 . .976(6) ?
OW3 HW6 . .975(7) ?

loop_
_geom_hbond_atom_site_label_D
_geom_hbond_atom_site_label_H
_geom_hbond_atom_site_label_A
_geom_hbond_site_symmetry_A
_geom_hbond_distance_DH
_geom_hbond_distance_HA
_geom_hbond_distance_DA
_geom_hbond_angle_DHA
O1B H1B OW1 . .82 1.68 2.474(6) 162
N11 H11A O7 1_545 .89 1.92 2.795(8) 169
N11 H11B O2 1_655 .89 2.23 3.046(6) 153
N11 H11B O4 1_655 .89 2.32 3.055(8) 140
N11 H11C O2A 1_454 .89 2.12 2.989(6) 164
N12 H12A O3 1_545 .86 1.82 2.662(7) 166
N13 H13 O1 1_645 .86 1.98 2.794(8) 156
O2B H2B OW2 1_645 .82 1.67 2.485(7) 172
N21 H21A O4 1_656 .89 1.86 2.714(6) 161
N21 H21B O6 1_656 .89 1.89 2.767(7) 170
N21 H21C O1A 1_656 .89 2.09 2.895(6) 149
N22 H22A O8 1_656 .86 1.81 2.665(11) 175
N22 H22A O8' 1_656 .86 1.95 2.713(19) 148
N23 H23 O6 1_556 .86 2.05 2.821(7) 150
OW1 HW1 O5 1_556 .88(9) 1.87(9) 2.629(9) 144(7)
OW1 HW2 O3 . .68(8) 2.08(8) 2.684(8) 148(8)
OW2 HW3 O2 . .65(8) 2.09(8) 2.666(7) 149(8)
OW2 HW4 O8 1_556 .82(12) 1.79(12) 2.588(14) 162(10)
OW3 HW5 O1 1_655 .98 1.80 2.775(13) 180
OW3 HW6 O7 . .98 1.93 2.909(15) 179

loop_
_geom_torsion_atom_site_label_1
_geom_torsion_atom_site_label_2
_geom_torsion_atom_site_label_3
_geom_torsion_atom_site_label_4
_geom_torsion
_geom_torsion_publ_flag
O5 S2 O8' O8 40.2(17) ?
O7 S2 O8' O8 139.1(11) ?
O6 S2 O8' O8 -111.0(11) ?
O5 S2 O8 O8' -158.0(10) ?
O7 S2 O8 O8' -46.1(11) ?
O6 S2 O8 O8' 83.3(13) ?
O1A C11 C12 N11 11.9(8) yes
O1B C11 C12 N11 -168.5(5) ?
O1A C11 C12 C13 135.9(6) ?
O1B C11 C12 C13 -44.6(7) ?
N11 C12 C13 C14 -61.9(7) yes
C11 C12 C13 C14 175.6(6) yes
C12 C13 C14 C16 118.4(9) yes
C12 C13 C14 N12 -64.2(9) yes
C16 C14 N12 C15 -2.5(9) ?
C13 C14 N12 C15 179.5(6) ?
C14 N12 C15 N13 2.1(9) ?
N12 C15 N13 C16 -1.0(11) ?
N12 C14 C16 N13 1.8(10) ?
C13 C14 C16 N13 179.6(7) ?
C15 N13 C16 C14 -.6(11) ?
O2A C21 C22 N21 .4(8) yes
O2B C21 C22 N21 -174.9(5) ?
O2A C21 C22 C23 122.8(6) ?
O2B C21 C22 C23 -52.5(7) ?
N21 C22 C23 C24 -53.8(7) yes
C21 C22 C23 C24 -173.8(5) yes
C22 C23 C24 C26 -82.1(8) yes
C22 C23 C24 N22 97.2(7) yes
C26 C24 N22 C25 -.1(8) ?
C23 C24 N22 C25 -179.5(6) ?
C24 N22 C25 N23 -.3(9) ?
N22 C25 N23 C26 .6(9) ?
N22 C24 C26 N23 .5(7) ?
C23 C24 C26 N23 179.8(6) ?
C25 N23 C26 C24 -.7(8) ?
